data_4000317
_journal_name_full 'Chemistry of Materials'
_journal_paper_doi 10.1021/cm020902u
_journal_year 2003
_chemical_formula_sum 'C39 H49 Co N3 O2'
_chemical_formula_weight 650.74
_space_group_IT_number 2
_symmetry_cell_setting triclinic
_symmetry_space_group_name_Hall '-P 1'
_symmetry_space_group_name_H-M 'P -1'
_atom_sites_solution_hydrogens geom
_atom_sites_solution_primary direct
_atom_sites_solution_secondary difmap
_cell_angle_alpha 72.975(3)
_cell_angle_beta 84.058(3)
_cell_angle_gamma 81.564(4)
_cell_formula_units_Z 2
_cell_length_a 10.702(2)
_cell_length_b 10.969(2)
_cell_length_c 16.108(3)
_cell_measurement_temperature 168(2)
_cell_volume 1784.8(7)
_diffrn_ambient_temperature 168(2)
_diffrn_measurement_device_type 'CCD area detector'
_diffrn_measurement_method 'phi and omega scans'
_diffrn_radiation_monochromator graphite
_diffrn_radiation_source 'fine-focus sealed tube'
_diffrn_radiation_type MoK\a
_diffrn_radiation_wavelength 0.71073
_diffrn_reflns_av_R_equivalents 0.0323
_diffrn_reflns_av_sigmaI/netI 0.0468
_diffrn_reflns_limit_h_max 11
_diffrn_reflns_limit_h_min -11
_diffrn_reflns_limit_k_max 12
_diffrn_reflns_limit_k_min -12
_diffrn_reflns_limit_l_max 17
_diffrn_reflns_limit_l_min -17
_diffrn_reflns_number 11266
_diffrn_reflns_theta_max 23.27
_diffrn_reflns_theta_min 1.93
_exptl_absorpt_coefficient_mu 0.517
_exptl_absorpt_correction_type SADABS
_exptl_crystal_colour green
_exptl_crystal_density_diffrn 1.211
_exptl_crystal_density_meas ?
_exptl_crystal_density_method 'not measured'
_exptl_crystal_description parallelogr
_exptl_crystal_F_000 694
_exptl_crystal_size_max 0.5
_exptl_crystal_size_mid ?
_exptl_crystal_size_min 0.5
_refine_ls_extinction_coef ?
_refine_ls_extinction_method none
_refine_ls_goodness_of_fit_ref 1.034
_refine_ls_hydrogen_treatment mixed
_refine_ls_matrix_type full
_refine_ls_number_parameters 414
_refine_ls_number_reflns 5117
_refine_ls_number_restraints 0
_refine_ls_restrained_S_all 1.034
_refine_ls_R_factor_all 0.0603
_refine_ls_R_factor_gt 0.0465
_refine_ls_shift/su_max 0.001
_refine_ls_shift/su_mean 0.000
_refine_ls_structure_factor_coef Fsqd
_refine_ls_weighting_details 'calc w=1/[\s^2^(Fo^2^)+(0.0776P)^2^+0.0000P] where P=(Fo^2^+2Fc^2^)/3'
_refine_ls_weighting_scheme calc
_refine_ls_wR_factor_gt 0.1164
_refine_ls_wR_factor_ref 0.1231
_reflns_number_gt 4072
_reflns_number_total 5117
_reflns_threshold_expression >2sigma(I)
_cod_depositor_comments
;
The following automatic conversions were performed:
'_symmetry_cell_setting' value 'Triclinic' changed to 'triclinic'
according to '/home/saulius/struct/CIF-dictionaries/cif_core.dic'
dictionary named 'cif_core.dic' version 2.4.1 from 2010-06-29.

Automatic conversion script
Id: cif_fix_enum 1527 2010-12-29 10:47:43Z saulius 
;
_cod_original_sg_symbol_H-M P-1
_cod_database_code 4000317

loop_
_symmetry_equiv_pos_as_xyz
'x, y, z'
'-x, -y, -z'

loop_
_atom_site_label
_atom_site_type_symbol
_atom_site_fract_x
_atom_site_fract_y
_atom_site_fract_z
_atom_site_U_iso_or_equiv
_atom_site_adp_type
_atom_site_occupancy
_atom_site_symmetry_multiplicity
_atom_site_calc_flag
_atom_site_refinement_flags
_atom_site_disorder_assembly
_atom_site_disorder_group
Co1 Co 0.62468(4) 0.71078(4) 0.74377(2) 0.02535(16) Uani 1 1 d . . .
N1 N 0.6224(2) 0.6587(2) 0.62284(15) 0.0251(6) Uani 1 1 d . . .
N2 N 0.4694(2) 0.6042(2) 0.79415(15) 0.0268(6) Uani 1 1 d . . .
N3 N 0.6366(2) 0.7681(2) 0.86317(15) 0.0287(6) Uani 1 1 d . . .
O1 O 0.55928(18) 0.88447(18) 0.68438(12) 0.0270(5) Uani 1 1 d . . .
O2 O 0.78661(19) 0.6134(2) 0.77441(13) 0.0342(5) Uani 1 1 d . . .
C1 C 0.5363(3) 0.9890(3) 0.71241(17) 0.0238(7) Uani 1 1 d . . .
C2 C 0.6334(3) 1.0664(3) 0.70734(18) 0.0241(7) Uani 1 1 d . . .
C3 C 0.6064(3) 1.1767(3) 0.73407(19) 0.0335(8) Uani 1 1 d . . .
H3 H 0.6720 1.2278 0.7312 0.040 Uiso 1 1 calc R . .
C4 C 0.4854(3) 1.2145(3) 0.7650(2) 0.0349(8) Uani 1 1 d . . .
H4 H 0.4681 1.2908 0.7828 0.042 Uiso 1 1 calc R . .
C5 C 0.3905(3) 1.1397(3) 0.76949(18) 0.0318(7) Uani 1 1 d . . .
H5 H 0.3076 1.1656 0.7905 0.038 Uiso 1 1 calc R . .
C6 C 0.4130(3) 1.0278(3) 0.74414(18) 0.0253(7) Uani 1 1 d . . .
C7 C 0.7632(3) 1.0283(3) 0.66784(19) 0.0302(7) Uani 1 1 d . . .
H7 H 0.7808 0.9325 0.6884 0.036 Uiso 1 1 calc R . .
C8 C 0.7609(3) 1.0662(3) 0.5690(2) 0.0418(9) Uani 1 1 d . . .
H8A H 0.6928 1.0285 0.5529 0.063 Uiso 1 1 calc R . .
H8B H 0.8422 1.0345 0.5441 0.063 Uiso 1 1 calc R . .
H8C H 0.7461 1.1600 0.5465 0.063 Uiso 1 1 calc R . .
C9 C 0.8704(3) 1.0828(3) 0.6950(2) 0.0470(9) Uani 1 1 d . . .
H9A H 0.8603 1.1764 0.6710 0.071 Uiso 1 1 calc R . .
H9B H 0.9518 1.0466 0.6727 0.071 Uiso 1 1 calc R . .
H9C H 0.8682 1.0602 0.7586 0.071 Uiso 1 1 calc R . .
C10 C 0.3090(3) 0.9477(3) 0.74428(19) 0.0311(7) Uani 1 1 d . . .
H10 H 0.3471 0.8557 0.7610 0.037 Uiso 1 1 calc R . .
C11 C 0.2653(3) 0.9776(4) 0.6534(2) 0.0495(10) Uani 1 1 d . . .
H11A H 0.2291 1.0680 0.6341 0.074 Uiso 1 1 calc R . .
H11B H 0.2010 0.9226 0.6535 0.074 Uiso 1 1 calc R . .
H11C H 0.3376 0.9617 0.6137 0.074 Uiso 1 1 calc R . .
C12 C 0.1969(3) 0.9604(4) 0.8095(2) 0.0494(10) Uani 1 1 d . . .
H12A H 0.2276 0.9416 0.8677 0.074 Uiso 1 1 calc R . .
H12B H 0.1381 0.8996 0.8099 0.074 Uiso 1 1 calc R . .
H12C H 0.1532 1.0482 0.7927 0.074 Uiso 1 1 calc R . .
C13 C 0.8745(3) 0.5315(3) 0.74785(19) 0.0279(7) Uani 1 1 d . . .
C14 C 0.8999(3) 0.4054(3) 0.80254(19) 0.0309(7) Uani 1 1 d . . .
C15 C 0.9920(3) 0.3207(3) 0.7757(2) 0.0376(8) Uani 1 1 d . . .
H15 H 1.0099 0.2361 0.8129 0.045 Uiso 1 1 calc R . .
C16 C 1.0592(3) 0.3560(3) 0.6959(2) 0.0365(8) Uani 1 1 d . . .
H16 H 1.1211 0.2958 0.6780 0.044 Uiso 1 1 calc R . .
C17 C 1.0352(3) 0.4788(3) 0.6432(2) 0.0317(7) Uani 1 1 d . . .
H17 H 1.0817 0.5030 0.5887 0.038 Uiso 1 1 calc R . .
C18 C 0.9446(3) 0.5689(3) 0.66719(19) 0.0263(7) Uani 1 1 d . . .
C19 C 0.8291(3) 0.3679(3) 0.8913(2) 0.0457(9) Uani 1 1 d . . .
H19 H 0.7470 0.4253 0.8878 0.055 Uiso 1 1 calc R . .
C20 C 0.8994(5) 0.3888(6) 0.9593(3) 0.0935(18) Uani 1 1 d . . .
H20A H 0.9780 0.3295 0.9670 0.140 Uiso 1 1 calc R . .
H20B H 0.8473 0.3731 1.0142 0.140 Uiso 1 1 calc R . .
H20C H 0.9194 0.4775 0.9417 0.140 Uiso 1 1 calc R . .
C21 C 0.7986(7) 0.2311(6) 0.9187(3) 0.134(3) Uani 1 1 d . . .
H21A H 0.8751 0.1725 0.9377 0.201 Uiso 1 1 calc R . .
H21B H 0.7675 0.2117 0.8694 0.201 Uiso 1 1 calc R . .
H21C H 0.7333 0.2204 0.9668 0.201 Uiso 1 1 calc R . .
C22 C 0.9278(3) 0.7066(3) 0.61179(19) 0.0295(7) Uani 1 1 d . . .
H22 H 0.8413 0.7454 0.6274 0.035 Uiso 1 1 calc R . .
C23 C 1.0232(3) 0.7813(3) 0.6343(2) 0.0372(8) Uani 1 1 d . . .
H23A H 1.0151 0.7718 0.6969 0.056 Uiso 1 1 calc R . .
H23B H 1.0065 0.8724 0.6024 0.056 Uiso 1 1 calc R . .
H23C H 1.1092 0.7475 0.6179 0.056 Uiso 1 1 calc R . .
C24 C 0.9371(3) 0.7238(3) 0.5140(2) 0.0417(9) Uani 1 1 d . . .
H24A H 1.0239 0.6957 0.4954 0.062 Uiso 1 1 calc R . .
H24B H 0.9145 0.8146 0.4833 0.062 Uiso 1 1 calc R . .
H24C H 0.8789 0.6722 0.5004 0.062 Uiso 1 1 calc R . .
C25 C 0.6582(3) 0.5382(3) 0.6201(2) 0.0311(7) Uani 1 1 d . . .
H25 H 0.6817 0.4750 0.6723 0.037 Uiso 1 1 calc R . .
C26 C 0.6628(3) 0.5011(3) 0.5453(2) 0.0378(8) Uani 1 1 d . . .
H26 H 0.6897 0.4143 0.5461 0.045 Uiso 1 1 calc R . .
C27 C 0.6282(3) 0.5907(3) 0.4698(2) 0.0383(8) Uani 1 1 d . . .
H27 H 0.6302 0.5671 0.4173 0.046 Uiso 1 1 calc R . .
C28 C 0.5904(3) 0.7150(3) 0.4710(2) 0.0351(8) Uani 1 1 d . . .
H28 H 0.5656 0.7791 0.4195 0.042 Uiso 1 1 calc R . .
C29 C 0.5891(3) 0.7456(3) 0.54775(19) 0.0294(7) Uani 1 1 d . . .
H29 H 0.5635 0.8322 0.5480 0.035 Uiso 1 1 calc R . .
C30 C 0.4583(3) 0.5310(3) 0.8762(2) 0.0314(7) Uani 1 1 d . . .
H30 H 0.5246 0.5242 0.9129 0.038 Uiso 1 1 calc R . .
C31 C 0.3567(3) 0.4650(3) 0.9107(2) 0.0399(8) Uani 1 1 d . . .
H31 H 0.3524 0.4149 0.9698 0.048 Uiso 1 1 calc R . .
C32 C 0.2610(3) 0.4734(3) 0.8573(2) 0.0428(9) Uani 1 1 d . . .
H32 H 0.1894 0.4289 0.8791 0.051 Uiso 1 1 calc R . .
C33 C 0.2704(3) 0.5464(3) 0.7729(2) 0.0394(8) Uani 1 1 d . . .
H33 H 0.2060 0.5530 0.7349 0.047 Uiso 1 1 calc R . .
C34 C 0.3753(3) 0.6104(3) 0.7439(2) 0.0333(8) Uani 1 1 d . . .
H34 H 0.3810 0.6617 0.6851 0.040 Uiso 1 1 calc R . .
C35 C 0.7507(3) 0.7864(3) 0.8808(2) 0.0350(8) Uani 1 1 d . . .
H35 H 0.8229 0.7616 0.8472 0.042 Uiso 1 1 calc R . .
C36 C 0.7679(4) 0.8399(3) 0.9459(2) 0.0479(9) Uani 1 1 d . . .
H36 H 0.8501 0.8541 0.9554 0.058 Uiso 1 1 calc R . .
C37 C 0.6647(4) 0.8723(3) 0.9964(2) 0.0535(10) Uani 1 1 d . . .
H37 H 0.6745 0.9070 1.0426 0.064 Uiso 1 1 calc R . .
C38 C 0.5474(4) 0.8537(3) 0.9794(2) 0.0472(9) Uani 1 1 d . . .
H38 H 0.4743 0.8750 1.0136 0.057 Uiso 1 1 calc R . .
C39 C 0.5372(3) 0.8037(3) 0.9122(2) 0.0365(8) Uani 1 1 d . . .
H39 H 0.4551 0.7936 0.8997 0.044 Uiso 1 1 calc R . .

loop_
_atom_site_aniso_label
_atom_site_aniso_U_11
_atom_site_aniso_U_22
_atom_site_aniso_U_33
_atom_site_aniso_U_23
_atom_site_aniso_U_13
_atom_site_aniso_U_12
Co1 0.0189(2) 0.0262(3) 0.0292(3) -0.00538(18) -0.00004(17) -0.00320(17)
N1 0.0225(14) 0.0249(14) 0.0272(14) -0.0055(11) 0.0005(11) -0.0057(11)
N2 0.0212(13) 0.0275(14) 0.0297(14) -0.0058(11) -0.0015(11) -0.0011(11)
N3 0.0300(15) 0.0257(14) 0.0273(14) -0.0045(11) -0.0033(12) 0.0016(11)
O1 0.0259(11) 0.0247(11) 0.0307(11) -0.0078(9) -0.0043(9) -0.0020(9)
O2 0.0254(12) 0.0445(13) 0.0316(12) -0.0140(10) -0.0037(9) 0.0075(10)
C1 0.0260(16) 0.0232(16) 0.0204(15) -0.0039(12) -0.0057(12) 0.0012(13)
C2 0.0216(16) 0.0242(16) 0.0254(16) -0.0039(13) -0.0044(12) -0.0031(13)
C3 0.0343(19) 0.0330(18) 0.0359(18) -0.0101(15) -0.0064(15) -0.0084(15)
C4 0.039(2) 0.0291(18) 0.0381(19) -0.0151(15) -0.0049(15) 0.0031(15)
C5 0.0273(18) 0.0358(19) 0.0290(17) -0.0091(14) -0.0012(14) 0.0061(15)
C6 0.0224(16) 0.0282(17) 0.0225(15) -0.0036(13) -0.0038(12) 0.0003(13)
C7 0.0254(17) 0.0296(17) 0.0362(18) -0.0089(14) -0.0018(14) -0.0062(14)
C8 0.035(2) 0.049(2) 0.0383(19) -0.0106(17) 0.0085(16) -0.0075(16)
C9 0.0258(19) 0.056(2) 0.066(2) -0.023(2) -0.0017(17) -0.0136(17)
C10 0.0199(16) 0.0307(17) 0.0390(18) -0.0051(14) 0.0001(14) -0.0028(13)
C11 0.035(2) 0.060(2) 0.056(2) -0.0111(19) -0.0126(17) -0.0194(18)
C12 0.030(2) 0.054(2) 0.057(2) -0.0073(19) 0.0086(17) -0.0072(17)
C13 0.0162(16) 0.0370(18) 0.0339(17) -0.0150(15) -0.0050(13) -0.0019(13)
C14 0.0197(16) 0.0346(18) 0.0343(18) -0.0025(15) -0.0031(14) -0.0038(14)
C15 0.0345(19) 0.0303(18) 0.045(2) -0.0048(15) -0.0078(16) -0.0036(15)
C16 0.0302(18) 0.0347(19) 0.047(2) -0.0185(16) -0.0003(16) 0.0016(15)
C17 0.0253(17) 0.0367(19) 0.0348(18) -0.0133(15) 0.0009(14) -0.0045(14)
C18 0.0204(16) 0.0293(17) 0.0322(17) -0.0106(14) -0.0060(13) -0.0058(13)
C19 0.0280(19) 0.055(2) 0.039(2) 0.0049(17) -0.0003(15) 0.0031(17)
C20 0.100(4) 0.147(5) 0.052(3) -0.048(3) 0.024(3) -0.051(4)
C21 0.208(7) 0.173(6) 0.051(3) -0.030(3) 0.039(4) -0.152(6)
C22 0.0193(16) 0.0326(17) 0.0365(18) -0.0086(14) -0.0035(13) -0.0041(13)
C23 0.0336(19) 0.0292(18) 0.047(2) -0.0041(15) -0.0090(15) -0.0083(15)
C24 0.040(2) 0.045(2) 0.0376(19) -0.0047(16) -0.0045(16) -0.0095(17)
C25 0.0222(17) 0.0297(18) 0.0414(19) -0.0083(15) -0.0036(14) -0.0057(14)
C26 0.0317(19) 0.0347(19) 0.052(2) -0.0199(17) -0.0034(16) -0.0036(15)
C27 0.0329(19) 0.054(2) 0.0345(19) -0.0206(17) -0.0002(15) -0.0095(17)
C28 0.0302(18) 0.041(2) 0.0316(18) -0.0038(15) -0.0017(14) -0.0112(15)
C29 0.0254(17) 0.0281(17) 0.0345(18) -0.0081(15) -0.0012(14) -0.0047(13)
C30 0.0255(17) 0.0345(18) 0.0334(18) -0.0063(15) -0.0055(14) -0.0051(14)
C31 0.035(2) 0.0375(19) 0.0389(19) 0.0032(15) 0.0003(16) -0.0097(16)
C32 0.0259(19) 0.041(2) 0.056(2) -0.0049(18) 0.0036(17) -0.0117(16)
C33 0.0235(18) 0.043(2) 0.052(2) -0.0108(18) -0.0099(16) -0.0029(15)
C34 0.0280(18) 0.0373(19) 0.0324(17) -0.0058(14) -0.0049(14) -0.0033(15)
C35 0.0336(19) 0.0339(18) 0.0369(19) -0.0068(15) -0.0071(15) -0.0054(15)
C36 0.054(2) 0.043(2) 0.052(2) -0.0151(18) -0.0183(19) -0.0101(18)
C37 0.085(3) 0.042(2) 0.040(2) -0.0198(18) -0.016(2) -0.001(2)
C38 0.057(3) 0.042(2) 0.044(2) -0.0200(17) 0.0009(18) 0.0044(18)
C39 0.038(2) 0.0325(18) 0.0364(19) -0.0094(15) -0.0069(16) 0.0051(15)
